data_1562183
loop_
_publ_author_name
'Li, Gui-Lian'
'Yin, Wei-Dong'
'Liu, Guang-Zhen'
'Ma, Lu-Fang'
'Wang, Li-Ya'

_publ_section_title
;
 Syntheses, structures and magnetic properties of four coordination
 polymers based on nitrobenzene dicarboxylate and various N-donor
 coligands
;
_journal_name_full 'Journal of Solid State Chemistry'
_journal_page_first 1
_journal_page_last 8
_journal_paper_doi 10.1016/j.jssc.2014.08.007
_journal_volume 220
_journal_year 2014
_chemical_formula_sum 'C42 H38 Co2 N6 O14'
_chemical_formula_weight 968.64
_space_group_IT_number 14
_space_group_name_Hall '-P 2ybc'
_space_group_name_H-M_alt 'P 1 21/c 1'
_symmetry_cell_setting triclinic
_symmetry_space_group_name_H-M 'P 1 21/c 1'
_atom_sites_solution_hydrogens geom
_atom_sites_solution_primary direct
_atom_sites_solution_secondary difmap
_audit_creation_method SHELXL-97
_cell_angle_alpha 90.00
_cell_angle_beta 123.252(6)
_cell_angle_gamma 90.00
_cell_formula_units_Z 4
_cell_length_a 10.0192(16)
_cell_length_b 27.598(4)
_cell_length_c 17.5393(19)
_cell_measurement_reflns_used 3110
_cell_measurement_temperature 296(2)
_cell_measurement_theta_max 24.91
_cell_measurement_theta_min 2.49
_cell_volume 4055.7(10)
_computing_cell_refinement 'Bruker SMART'
_computing_data_collection 'Bruker SMART'
_computing_data_reduction 'Bruker SAINT'
_computing_molecular_graphics 'Bruker SHELXTL'
_computing_publication_material 'Bruker SHELXTL'
_computing_structure_refinement 'SHELXL-97 (Sheldrick, 1997)'
_computing_structure_solution 'SHELXS-97 (Sheldrick, 1990)'
_diffrn_ambient_temperature 296(2)
_diffrn_measured_fraction_theta_full 0.996
_diffrn_measured_fraction_theta_max 0.996
_diffrn_measurement_device_type 'CCD area detector'
_diffrn_measurement_method 'phi and omega scans'
_diffrn_radiation_monochromator graphite
_diffrn_radiation_source 'fine-focus sealed tube'
_diffrn_radiation_type MoK\a
_diffrn_radiation_wavelength 0.71073
_diffrn_reflns_av_R_equivalents 0.0568
_diffrn_reflns_av_sigmaI/netI 0.0696
_diffrn_reflns_limit_h_max 12
_diffrn_reflns_limit_h_min -10
_diffrn_reflns_limit_k_max 31
_diffrn_reflns_limit_k_min -33
_diffrn_reflns_limit_l_max 21
_diffrn_reflns_limit_l_min -21
_diffrn_reflns_number 21102
_diffrn_reflns_theta_full 25.50
_diffrn_reflns_theta_max 25.50
_diffrn_reflns_theta_min 2.49
_diffrn_standards_number 0
_exptl_absorpt_coefficient_mu 0.897
_exptl_absorpt_correction_T_max 0.9077
_exptl_absorpt_correction_T_min 0.7441
_exptl_absorpt_correction_type multi-scan
_exptl_absorpt_process_details sadabs
_exptl_crystal_colour purple
_exptl_crystal_density_diffrn 1.586
_exptl_crystal_density_method 'not measured'
_exptl_crystal_description Block
_exptl_crystal_F_000 1992
_exptl_crystal_size_max 0.35
_exptl_crystal_size_mid 0.22
_exptl_crystal_size_min 0.11
_refine_diff_density_max 0.618
_refine_diff_density_min -0.399
_refine_diff_density_rms 0.071
_refine_ls_extinction_method none
_refine_ls_goodness_of_fit_ref 1.014
_refine_ls_hydrogen_treatment constr
_refine_ls_matrix_type full
_refine_ls_number_parameters 577
_refine_ls_number_reflns 7510
_refine_ls_number_restraints 0
_refine_ls_restrained_S_all 1.014
_refine_ls_R_factor_all 0.0917
_refine_ls_R_factor_gt 0.0495
_refine_ls_shift/su_max 0.001
_refine_ls_shift/su_mean 0.000
_refine_ls_structure_factor_coef Fsqd
_refine_ls_weighting_details 'calc w=1/[\s^2^(Fo^2^)+(0.0489P)^2^+1.7039P] where P=(Fo^2^+2Fc^2^)/3'
_refine_ls_weighting_scheme calc
_refine_ls_wR_factor_gt 0.1021
_refine_ls_wR_factor_ref 0.1189
_reflns_number_gt 4881
_reflns_number_total 7510
_reflns_threshold_expression >2sigma(I)
_cod_data_source_file JSSC-2014-220-1.cif
_cod_data_source_block b
_cod_depositor_comments
;
The following automatic conversions were performed:

data item '_symmetry_cell_setting' value 'Triclinic' was changed to
'triclinic' in accordance with the built-in table derived from the
CIF Core dictionary named 'cif_core.dic' version 2.4.5 last updated
on 2014-11-21.

Automatic conversion script
Id: cif_fix_values 8369 2020-08-20 11:38:08Z andrius 
;
_cod_original_sg_symbol_H-M P2(1)/C
_cod_database_code 1562183

loop_
_symmetry_equiv_pos_as_xyz
'x, y, z'
'-x, y+1/2, -z+1/2'
'-x, -y, -z'
'x, -y-1/2, z-1/2'

loop_
_atom_site_label
_atom_site_type_symbol
_atom_site_fract_x
_atom_site_fract_y
_atom_site_fract_z
_atom_site_U_iso_or_equiv
_atom_site_adp_type
_atom_site_occupancy
_atom_site_symmetry_multiplicity
_atom_site_calc_flag
_atom_site_refinement_flags
_atom_site_disorder_assembly
_atom_site_disorder_group
Co1 Co 0.48909(6) 1.070592(18) 0.74806(3) 0.02387(14) Uani 1 1 d . . .
Co2 Co 0.06398(6) 1.075288(18) 0.79995(3) 0.02633(15) Uani 1 1 d . . .
N1 N 0.3786(4) 1.00473(11) 0.6795(2) 0.0276(7) Uani 1 1 d . . .
N2 N 0.3917(4) 0.63768(11) 0.6935(2) 0.0291(8) Uani 1 1 d . . .
N3 N -0.0747(4) 1.00862(11) 0.7192(2) 0.0307(8) Uani 1 1 d . . .
N4 N -0.1790(4) 0.64333(11) 0.6262(2) 0.0303(8) Uani 1 1 d . . .
N5 N 0.3247(5) 0.85459(14) 0.8737(3) 0.0510(10) Uani 1 1 d . . .
N6 N 0.2392(5) 1.29435(13) 0.6748(3) 0.0452(10) Uani 1 1 d . . .
O1 O 0.4384(3) 1.06535(9) 0.84804(17) 0.0280(6) Uani 1 1 d . . .
O2 O 0.2619(3) 1.03287(9) 0.87291(17) 0.0318(6) Uani 1 1 d . . .
O3 O 0.7029(3) 1.03525(9) 0.84311(17) 0.0299(6) Uani 1 1 d . . .
O4 O 0.8389(3) 1.02031(10) 0.99201(18) 0.0415(7) Uani 1 1 d . . .
O5 O 0.2049(5) 0.86306(13) 0.8760(3) 0.0918(14) Uani 1 1 d . . .
O6 O 0.3619(4) 0.81389(12) 0.8658(3) 0.0708(11) Uani 1 1 d . . .
O7 O 0.1010(3) 1.08492(9) 0.69443(17) 0.0302(6) Uani 1 1 d . . .
O8 O 0.2762(3) 1.11414(9) 0.66491(17) 0.0289(6) Uani 1 1 d . . .
O9 O -0.2936(4) 1.14158(14) 0.5770(2) 0.0773(12) Uani 1 1 d . . .
O10 O -0.1426(3) 1.11536(9) 0.71846(18) 0.0324(6) Uani 1 1 d . . .
O11 O 0.1999(6) 1.33535(13) 0.6765(4) 0.1032(17) Uani 1 1 d . . .
O12 O 0.3524(4) 1.28482(13) 0.6704(3) 0.0880(14) Uani 1 1 d . . .
O13W O 0.0072(3) 1.05970(9) 0.89432(17) 0.0345(7) Uani 1 1 d . . .
H3W H -0.0870 1.0548 0.8812 0.052 Uiso 1 1 d R . .
H4W H 0.0358 1.0308 0.9129 0.052 Uiso 1 1 d R . .
O14W O 0.5742(3) 1.07505(9) 0.66139(17) 0.0360(7) Uani 1 1 d . . .
H1W H 0.5375 1.0727 0.6049 0.054 Uiso 1 1 d R . .
H2W H 0.6635 1.0890 0.6827 0.054 Uiso 1 1 d R . .
C1 C 0.3823(4) 1.03031(13) 0.8681(2) 0.0244(8) Uani 1 1 d . . .
C2 C 0.4593(4) 0.98134(13) 0.8850(2) 0.0258(9) Uani 1 1 d . . .
C3 C 0.3701(5) 0.94175(14) 0.8813(3) 0.0323(10) Uani 1 1 d . . .
H3A H 0.2740 0.9464 0.8767 0.039 Uiso 1 1 calc R . .
C4 C 0.4251(5) 0.89583(14) 0.8845(3) 0.0332(10) Uani 1 1 d . . .
C5 C 0.5697(5) 0.88698(14) 0.8963(3) 0.0350(10) Uani 1 1 d . . .
H5A H 0.6046 0.8555 0.8985 0.042 Uiso 1 1 calc R . .
C6 C 0.6620(5) 0.92623(14) 0.9048(3) 0.0334(9) Uani 1 1 d . . .
H6A H 0.7617 0.9210 0.9142 0.040 Uiso 1 1 calc R . .
C7 C 0.6095(4) 0.97353(13) 0.8997(2) 0.0251(8) Uani 1 1 d . . .
C8 C 0.7242(4) 1.01347(13) 0.9134(3) 0.0277(9) Uani 1 1 d . . .
C9 C 0.1619(4) 1.11875(13) 0.6755(2) 0.0245(8) Uani 1 1 d . . .
C10 C 0.0967(4) 1.16893(13) 0.6683(2) 0.0239(8) Uani 1 1 d . . .
C11 C 0.1858(4) 1.20780(13) 0.6695(2) 0.0283(9) Uani 1 1 d . . .
H11A H 0.2763 1.2022 0.6685 0.034 Uiso 1 1 calc R . .
C12 C 0.1408(5) 1.25428(14) 0.6722(3) 0.0314(9) Uani 1 1 d . . .
C13 C 0.0081(5) 1.26440(15) 0.6738(3) 0.0384(10) Uani 1 1 d . . .
H13B H -0.0179 1.2962 0.6782 0.046 Uiso 1 1 calc R . .
C14 C -0.0854(5) 1.22644(14) 0.6688(3) 0.0374(10) Uani 1 1 d . . .
H14B H -0.1776 1.2328 0.6677 0.045 Uiso 1 1 calc R . .
C15 C -0.0445(4) 1.17832(13) 0.6653(2) 0.0269(9) Uani 1 1 d . . .
C16 C -0.1687(5) 1.14136(15) 0.6522(3) 0.0361(10) Uani 1 1 d . . .
C17 C 0.4664(5) 0.96927(15) 0.6769(3) 0.0396(11) Uani 1 1 d . . .
H17A H 0.5733 0.9754 0.6998 0.047 Uiso 1 1 calc R . .
C18 C 0.4069(5) 0.92408(15) 0.6419(3) 0.0448(11) Uani 1 1 d . . .
H18A H 0.4732 0.9005 0.6419 0.054 Uiso 1 1 calc R . .
C19 C 0.2477(5) 0.91353(14) 0.6065(3) 0.0346(10) Uani 1 1 d . . .
C20 C 0.1594(5) 0.95021(15) 0.6085(3) 0.0466(12) Uani 1 1 d . . .
H20A H 0.0517 0.9451 0.5847 0.056 Uiso 1 1 calc R . .
C21 C 0.2257(5) 0.99487(15) 0.6450(3) 0.0445(12) Uani 1 1 d . . .
H21A H 0.1611 1.0189 0.6454 0.053 Uiso 1 1 calc R . .
C22 C 0.1753(5) 0.86526(14) 0.5670(3) 0.0498(13) Uani 1 1 d . . .
H22A H 0.1603 0.8630 0.5075 0.060 Uiso 1 1 calc R . .
H22B H 0.0703 0.8644 0.5573 0.060 Uiso 1 1 calc R . .
C23 C 0.2645(6) 0.82111(15) 0.6204(3) 0.0525(13) Uani 1 1 d . . .
H23A H 0.3724 0.8225 0.6343 0.063 Uiso 1 1 calc R . .
H23B H 0.2711 0.8212 0.6777 0.063 Uiso 1 1 calc R . .
C24 C 0.1910(6) 0.77674(16) 0.5728(4) 0.083(2) Uani 1 1 d . . .
H24A H 0.1867 0.7776 0.5163 0.099 Uiso 1 1 calc R . .
H24B H 0.0815 0.7773 0.5565 0.099 Uiso 1 1 calc R . .
C25 C 0.2602(5) 0.72815(15) 0.6167(3) 0.0411(11) Uani 1 1 d . . .
C26 C 0.3410(5) 0.72042(15) 0.7100(3) 0.0398(11) Uani 1 1 d . . .
H26A H 0.3526 0.7455 0.7485 0.048 Uiso 1 1 calc R . .
C27 C 0.4036(5) 0.67562(14) 0.7449(3) 0.0341(10) Uani 1 1 d . . .
H27A H 0.4572 0.6712 0.8076 0.041 Uiso 1 1 calc R . .
C28 C 0.3094(5) 0.64536(15) 0.6036(3) 0.0370(10) Uani 1 1 d . . .
H28A H 0.2957 0.6196 0.5658 0.044 Uiso 1 1 calc R . .
C29 C 0.2444(5) 0.68907(15) 0.5645(3) 0.0418(11) Uani 1 1 d . . .
H29A H 0.1886 0.6923 0.5015 0.050 Uiso 1 1 calc R . .
C30 C -0.1621(5) 1.00890(15) 0.6273(3) 0.0372(10) Uani 1 1 d . . .
H30A H -0.1739 1.0380 0.5975 0.045 Uiso 1 1 calc R . .
C31 C -0.2344(5) 0.96833(14) 0.5754(3) 0.0372(10) Uani 1 1 d . . .
H31A H -0.2954 0.9709 0.5122 0.045 Uiso 1 1 calc R . .
C32 C -0.2180(5) 0.92346(14) 0.6159(3) 0.0322(9) Uani 1 1 d . . .
C33 C -0.1305(5) 0.92334(14) 0.7101(3) 0.0365(10) Uani 1 1 d . . .
H33A H -0.1173 0.8946 0.7412 0.044 Uiso 1 1 calc R . .
C34 C -0.0626(5) 0.96562(15) 0.7584(3) 0.0358(10) Uani 1 1 d . . .
H34A H -0.0050 0.9642 0.8217 0.043 Uiso 1 1 calc R . .
C35 C -0.2948(5) 0.87934(14) 0.5559(3) 0.0395(11) Uani 1 1 d . . .
H35A H -0.2787 0.8815 0.5063 0.047 Uiso 1 1 calc R . .
H35B H -0.4088 0.8815 0.5291 0.047 Uiso 1 1 calc R . .
C36 C -0.2405(5) 0.82939(14) 0.5981(3) 0.0405(11) Uani 1 1 d . . .
H36A H -0.2628 0.8252 0.6450 0.049 Uiso 1 1 calc R . .
H36B H -0.1262 0.8264 0.6265 0.049 Uiso 1 1 calc R . .
C37 C -0.3271(5) 0.78991(14) 0.5251(3) 0.0454(12) Uani 1 1 d . . .
H37A H -0.4409 0.7930 0.4981 0.054 Uiso 1 1 calc R . .
H37B H -0.3078 0.7955 0.4773 0.054 Uiso 1 1 calc R . .
C38 C -0.2772(5) 0.73858(14) 0.5600(3) 0.0367(10) Uani 1 1 d . . .
C39 C -0.1470(6) 0.71691(16) 0.5659(3) 0.0510(12) Uani 1 1 d . . .
H39A H -0.0899 0.7338 0.5468 0.061 Uiso 1 1 calc R . .
C40 C -0.1013(5) 0.67063(15) 0.5998(3) 0.0454(12) Uani 1 1 d . . .
H40A H -0.0113 0.6577 0.6046 0.055 Uiso 1 1 calc R . .
C41 C -0.3092(5) 0.66337(15) 0.6160(3) 0.0348(10) Uani 1 1 d . . .
H41A H -0.3696 0.6448 0.6306 0.042 Uiso 1 1 calc R . .
C42 C -0.3593(5) 0.70985(15) 0.5852(3) 0.0374(10) Uani 1 1 d . . .
H42A H -0.4493 0.7220 0.5814 0.045 Uiso 1 1 calc R . .

loop_
_atom_site_aniso_label
_atom_site_aniso_U_11
_atom_site_aniso_U_22
_atom_site_aniso_U_33
_atom_site_aniso_U_23
_atom_site_aniso_U_13
_atom_site_aniso_U_12
Co1 0.0230(3) 0.0195(3) 0.0295(3) 0.0006(2) 0.0146(2) -0.0011(2)
Co2 0.0242(3) 0.0226(3) 0.0352(3) 0.0032(2) 0.0182(2) 0.0008(2)
N1 0.0276(18) 0.0217(18) 0.0321(18) 0.0000(14) 0.0154(15) 0.0006(14)
N2 0.0280(18) 0.0247(19) 0.0332(19) -0.0022(15) 0.0158(16) 0.0017(14)
N3 0.0301(19) 0.029(2) 0.036(2) 0.0028(15) 0.0195(16) -0.0017(15)
N4 0.0315(19) 0.027(2) 0.0332(19) -0.0005(15) 0.0186(16) 0.0006(15)
N5 0.046(3) 0.033(3) 0.068(3) 0.008(2) 0.027(2) -0.009(2)
N6 0.062(3) 0.022(2) 0.063(3) 0.0054(18) 0.041(2) -0.0037(19)
O1 0.0308(15) 0.0200(15) 0.0383(15) 0.0025(12) 0.0221(13) -0.0013(12)
O2 0.0266(15) 0.0319(16) 0.0451(17) 0.0109(13) 0.0250(14) 0.0070(12)
O3 0.0240(14) 0.0299(16) 0.0367(16) 0.0081(13) 0.0173(13) 0.0008(12)
O4 0.0322(16) 0.0464(19) 0.0339(17) 0.0083(14) 0.0105(14) -0.0075(14)
O5 0.069(3) 0.053(3) 0.170(4) 0.009(3) 0.077(3) -0.015(2)
O6 0.085(3) 0.022(2) 0.111(3) -0.0117(19) 0.057(3) -0.0163(18)
O7 0.0336(15) 0.0193(15) 0.0419(16) 0.0014(12) 0.0233(14) -0.0003(12)
O8 0.0269(15) 0.0263(16) 0.0383(16) 0.0051(12) 0.0209(13) 0.0032(12)
O9 0.0305(19) 0.099(3) 0.062(2) 0.035(2) -0.0006(18) -0.0226(19)
O10 0.0269(15) 0.0291(16) 0.0444(17) 0.0072(13) 0.0216(14) -0.0004(12)
O11 0.167(4) 0.023(2) 0.205(5) -0.011(2) 0.156(4) -0.015(2)
O12 0.061(2) 0.045(2) 0.172(4) 0.032(2) 0.073(3) 0.0045(19)
O13W 0.0290(15) 0.0330(17) 0.0459(17) 0.0070(13) 0.0232(14) -0.0015(12)
O14W 0.0323(15) 0.0449(18) 0.0334(15) -0.0013(13) 0.0197(13) -0.0088(13)
C1 0.022(2) 0.024(2) 0.022(2) 0.0022(16) 0.0093(17) 0.0006(17)
C2 0.027(2) 0.020(2) 0.031(2) 0.0029(16) 0.0153(18) 0.0002(17)
C3 0.027(2) 0.031(2) 0.041(2) 0.0058(19) 0.020(2) 0.0013(18)
C4 0.033(2) 0.022(2) 0.040(2) 0.0020(18) 0.017(2) -0.0064(18)
C5 0.039(3) 0.021(2) 0.045(3) 0.0023(19) 0.023(2) 0.0031(19)
C6 0.032(2) 0.028(2) 0.045(2) 0.004(2) 0.024(2) 0.0063(19)
C7 0.024(2) 0.024(2) 0.025(2) 0.0049(16) 0.0125(17) 0.0001(17)
C8 0.026(2) 0.023(2) 0.039(2) 0.0068(18) 0.021(2) 0.0038(17)
C9 0.022(2) 0.024(2) 0.021(2) -0.0005(16) 0.0078(17) -0.0010(17)
C10 0.022(2) 0.021(2) 0.024(2) 0.0031(16) 0.0096(17) 0.0033(16)
C11 0.025(2) 0.027(2) 0.030(2) 0.0012(17) 0.0134(18) -0.0016(17)
C12 0.037(2) 0.024(2) 0.032(2) 0.0043(17) 0.018(2) -0.0051(18)
C13 0.054(3) 0.023(2) 0.050(3) 0.003(2) 0.036(2) 0.008(2)
C14 0.035(2) 0.032(3) 0.052(3) 0.011(2) 0.029(2) 0.010(2)
C15 0.025(2) 0.023(2) 0.031(2) 0.0054(17) 0.0148(18) 0.0048(17)
C16 0.027(2) 0.028(2) 0.057(3) 0.008(2) 0.025(2) 0.0033(19)
C17 0.029(2) 0.033(3) 0.057(3) -0.011(2) 0.024(2) -0.0012(19)
C18 0.040(3) 0.029(3) 0.066(3) -0.012(2) 0.030(2) 0.005(2)
C19 0.040(3) 0.023(2) 0.033(2) -0.0027(18) 0.016(2) 0.0012(19)
C20 0.030(2) 0.030(3) 0.074(3) -0.016(2) 0.025(2) -0.008(2)
C21 0.031(2) 0.030(3) 0.073(3) -0.013(2) 0.028(2) -0.001(2)
C22 0.044(3) 0.022(3) 0.060(3) -0.004(2) 0.013(2) 0.003(2)
C23 0.061(3) 0.027(3) 0.049(3) 0.000(2) 0.017(3) -0.001(2)
C24 0.067(4) 0.020(3) 0.089(4) -0.001(3) -0.003(3) 0.001(2)
C25 0.030(2) 0.022(2) 0.053(3) -0.001(2) 0.012(2) 0.0006(19)
C26 0.037(3) 0.021(2) 0.060(3) -0.010(2) 0.025(2) -0.0005(19)
C27 0.034(2) 0.032(3) 0.037(2) -0.0035(19) 0.019(2) -0.0004(19)
C28 0.044(3) 0.027(2) 0.039(3) -0.0032(19) 0.022(2) 0.005(2)
C29 0.046(3) 0.030(3) 0.038(3) 0.005(2) 0.016(2) 0.004(2)
C30 0.042(3) 0.025(2) 0.042(3) 0.007(2) 0.022(2) -0.0002(19)
C31 0.038(3) 0.031(3) 0.035(2) 0.0027(19) 0.016(2) -0.002(2)
C32 0.028(2) 0.025(2) 0.039(2) 0.0010(19) 0.0155(19) -0.0025(18)
C33 0.036(2) 0.024(2) 0.043(3) 0.005(2) 0.017(2) -0.0032(19)
C34 0.034(2) 0.032(3) 0.038(2) 0.004(2) 0.017(2) -0.0040(19)
C35 0.038(3) 0.024(2) 0.041(3) 0.0015(19) 0.012(2) -0.0022(19)
C36 0.043(3) 0.029(3) 0.039(3) 0.0041(19) 0.016(2) 0.002(2)
C37 0.052(3) 0.022(2) 0.050(3) 0.001(2) 0.020(2) 0.001(2)
C38 0.042(3) 0.023(2) 0.035(2) -0.0022(18) 0.014(2) 0.0011(19)
C39 0.055(3) 0.036(3) 0.073(3) 0.017(2) 0.043(3) 0.003(2)
C40 0.047(3) 0.036(3) 0.065(3) 0.009(2) 0.037(3) 0.007(2)
C41 0.034(2) 0.030(2) 0.041(3) 0.0023(19) 0.021(2) 0.0014(19)
C42 0.033(2) 0.033(3) 0.046(3) -0.003(2) 0.021(2) 0.004(2)

loop_
_atom_type_symbol
_atom_type_description
_atom_type_scat_dispersion_real
_atom_type_scat_dispersion_imag
_atom_type_scat_source
C C 0.0033 0.0016 'International Tables Vol C Tables 4.2.6.8 and 6.1.1.4'
H H 0.0000 0.0000 'International Tables Vol C Tables 4.2.6.8 and 6.1.1.4'
Co Co 0.3494 0.9721 'International Tables Vol C Tables 4.2.6.8 and 6.1.1.4'
N N 0.0061 0.0033 'International Tables Vol C Tables 4.2.6.8 and 6.1.1.4'
O O 0.0106 0.0060 'International Tables Vol C Tables 4.2.6.8 and 6.1.1.4'

loop_
_geom_angle_atom_site_label_1
_geom_angle_atom_site_label_2
_geom_angle_atom_site_label_3
_geom_angle
_geom_angle_site_symmetry_1
_geom_angle_site_symmetry_3
O1 Co1 O3 84.99(10) . .
O1 Co1 O14W 172.05(10) . .
O3 Co1 O14W 87.69(10) . .
O1 Co1 N1 97.18(11) . .
O3 Co1 N1 92.28(11) . .
O14W Co1 N1 86.19(11) . .
O1 Co1 N2 89.21(11) . 2_656
O3 Co1 N2 87.88(11) . 2_656
O14W Co1 N2 87.42(11) . 2_656
N1 Co1 N2 173.59(12) . 2_656
O1 Co1 O8 90.04(10) . .
O3 Co1 O8 172.04(10) . .
O14W Co1 O8 96.89(10) . .
N1 Co1 O8 94.50(11) . .
N2 Co1 O8 85.84(11) 2_656 .
O2 Co2 O13W 88.74(10) . .
O2 Co2 O10 176.21(11) . .
O13W Co2 O10 93.08(10) . .
O2 Co2 O7 92.58(10) . .
O13W Co2 O7 173.17(10) . .
O10 Co2 O7 85.23(10) . .
O2 Co2 N4 96.02(11) . 2_556
O13W Co2 N4 89.50(11) . 2_556
O10 Co2 N4 87.33(11) . 2_556
O7 Co2 N4 97.01(11) . 2_556
O2 Co2 N3 88.75(11) . .
O13W Co2 N3 89.30(11) . .
O10 Co2 N3 87.94(11) . .
O7 Co2 N3 84.04(10) . .
N4 Co2 N3 175.05(12) 2_556 .
C21 N1 C17 116.8(3) . .
C21 N1 Co1 123.0(3) . .
C17 N1 Co1 119.9(3) . .
C28 N2 C27 116.0(3) . .
C28 N2 Co1 121.7(3) . 2_646
C27 N2 Co1 122.2(3) . 2_646
C34 N3 C30 115.7(3) . .
C34 N3 Co2 122.9(3) . .
C30 N3 Co2 121.0(3) . .
C40 N4 C41 115.6(4) . .
C40 N4 Co2 117.8(3) . 2_546
C41 N4 Co2 125.9(3) . 2_546
O6 N5 O5 122.6(4) . .
O6 N5 C4 120.1(4) . .
O5 N5 C4 117.2(4) . .
O11 N6 O12 122.6(4) . .
O11 N6 C12 119.1(4) . .
O12 N6 C12 118.3(4) . .
C1 O1 Co1 129.8(2) . .
C1 O2 Co2 129.0(2) . .
C8 O3 Co1 122.8(2) . .
C9 O7 Co2 132.4(2) . .
C9 O8 Co1 126.4(2) . .
C16 O10 Co2 124.1(2) . .
Co2 O13W H3W 124.5 . .
Co2 O13W H4W 108.5 . .
H3W O13W H4W 92.7 . .
Co1 O14W H1W 138.3 . .
Co1 O14W H2W 116.9 . .
H1W O14W H2W 103.0 . .
O2 C1 O1 124.5(3) . .
O2 C1 C2 116.4(3) . .
O1 C1 C2 119.0(3) . .
C3 C2 C7 119.1(3) . .
C3 C2 C1 116.8(3) . .
C7 C2 C1 124.0(3) . .
C4 C3 C2 119.5(4) . .
C4 C3 H3A 120.3 . .
C2 C3 H3A 120.3 . .
C5 C4 C3 122.6(4) . .
C5 C4 N5 118.5(4) . .
C3 C4 N5 118.8(4) . .
C4 C5 C6 117.9(4) . .
C4 C5 H5A 121.0 . .
C6 C5 H5A 121.0 . .
C5 C6 C7 121.5(4) . .
C5 C6 H6A 119.2 . .
C7 C6 H6A 119.2 . .
C6 C7 C2 119.2(3) . .
C6 C7 C8 116.5(3) . .
C2 C7 C8 124.3(3) . .
O4 C8 O3 124.4(3) . .
O4 C8 C7 116.8(3) . .
O3 C8 C7 118.5(3) . .
O7 C9 O8 125.1(3) . .
O7 C9 C10 117.0(3) . .
O8 C9 C10 117.8(3) . .
C11 C10 C15 118.8(3) . .
C11 C10 C9 117.6(3) . .
C15 C10 C9 123.5(3) . .
C12 C11 C10 120.2(4) . .
C12 C11 H11A 119.9 . .
C10 C11 H11A 119.9 . .
C11 C12 C13 122.1(4) . .
C11 C12 N6 118.7(4) . .
C13 C12 N6 119.2(4) . .
C12 C13 C14 118.5(4) . .
C12 C13 H13B 120.8 . .
C14 C13 H13B 120.8 . .
C13 C14 C15 121.3(4) . .
C13 C14 H14B 119.3 . .
C15 C14 H14B 119.3 . .
C14 C15 C10 118.9(3) . .
C14 C15 C16 114.0(3) . .
C10 C15 C16 126.9(3) . .
O9 C16 O10 124.6(4) . .
O9 C16 C15 115.3(4) . .
O10 C16 C15 119.9(4) . .
N1 C17 C18 123.3(4) . .
N1 C17 H17A 118.4 . .
C18 C17 H17A 118.4 . .
C17 C18 C19 120.1(4) . .
C17 C18 H18A 120.0 . .
C19 C18 H18A 120.0 . .
C20 C19 C18 115.9(4) . .
C20 C19 C22 121.3(4) . .
C18 C19 C22 122.8(4) . .
C19 C20 C21 121.6(4) . .
C19 C20 H20A 119.2 . .
C21 C20 H20A 119.2 . .
N1 C21 C20 122.3(4) . .
N1 C21 H21A 118.8 . .
C20 C21 H21A 118.8 . .
C19 C22 C23 117.6(4) . .
C19 C22 H22A 107.9 . .
C23 C22 H22A 107.9 . .
C19 C22 H22B 107.9 . .
C23 C22 H22B 107.9 . .
H22A C22 H22B 107.2 . .
C24 C23 C22 113.0(4) . .
C24 C23 H23A 109.0 . .
C22 C23 H23A 109.0 . .
C24 C23 H23B 109.0 . .
C22 C23 H23B 109.0 . .
H23A C23 H23B 107.8 . .
C23 C24 C25 121.0(4) . .
C23 C24 H24A 107.1 . .
C25 C24 H24A 107.1 . .
C23 C24 H24B 107.1 . .
C25 C24 H24B 107.1 . .
H24A C24 H24B 106.8 . .
C29 C25 C26 116.6(4) . .
C29 C25 C24 120.4(4) . .
C26 C25 C24 123.0(4) . .
C27 C26 C25 119.7(4) . .
C27 C26 H26A 120.2 . .
C25 C26 H26A 120.2 . .
N2 C27 C26 123.5(4) . .
N2 C27 H27A 118.2 . .
C26 C27 H27A 118.2 . .
N2 C28 C29 123.3(4) . .
N2 C28 H28A 118.3 . .
C29 C28 H28A 118.3 . .
C28 C29 C25 120.9(4) . .
C28 C29 H29A 119.6 . .
C25 C29 H29A 119.6 . .
N3 C30 C31 123.3(4) . .
N3 C30 H30A 118.4 . .
C31 C30 H30A 118.4 . .
C30 C31 C32 121.1(4) . .
C30 C31 H31A 119.5 . .
C32 C31 H31A 119.5 . .
C33 C32 C31 115.6(4) . .
C33 C32 C35 125.2(4) . .
C31 C32 C35 119.2(4) . .
C34 C33 C32 120.4(4) . .
C34 C33 H33A 119.8 . .
C32 C33 H33A 119.8 . .
N3 C34 C33 123.9(4) . .
N3 C34 H34A 118.1 . .
C33 C34 H34A 118.1 . .
C32 C35 C36 118.8(3) . .
C32 C35 H35A 107.6 . .
C36 C35 H35A 107.6 . .
C32 C35 H35B 107.6 . .
C36 C35 H35B 107.6 . .
H35A C35 H35B 107.1 . .
C35 C36 C37 110.5(3) . .
C35 C36 H36A 109.6 . .
C37 C36 H36A 109.6 . .
C35 C36 H36B 109.6 . .
C37 C36 H36B 109.6 . .
H36A C36 H36B 108.1 . .
C38 C37 C36 114.6(3) . .
C38 C37 H37A 108.6 . .
C36 C37 H37A 108.6 . .
C38 C37 H37B 108.6 . .
C36 C37 H37B 108.6 . .
H37A C37 H37B 107.6 . .
C42 C38 C39 115.5(4) . .
C42 C38 C37 123.0(4) . .
C39 C38 C37 121.5(4) . .
C40 C39 C38 120.6(4) . .
C40 C39 H39A 119.7 . .
C38 C39 H39A 119.7 . .
N4 C40 C39 123.7(4) . .
N4 C40 H40A 118.2 . .
C39 C40 H40A 118.2 . .
N4 C41 C42 123.9(4) . .
N4 C41 H41A 118.1 . .
C42 C41 H41A 118.1 . .
C41 C42 C38 120.6(4) . .
C41 C42 H42A 119.7 . .
C38 C42 H42A 119.7 . .

loop_
_geom_bond_atom_site_label_1
_geom_bond_atom_site_label_2
_geom_bond_distance
_geom_bond_site_symmetry_2
Co1 O1 2.081(2) .
Co1 O3 2.098(3) .
Co1 O14W 2.116(3) .
Co1 N1 2.125(3) .
Co1 N2 2.136(3) 2_656
Co1 O8 2.170(2) .
Co2 O2 2.039(2) .
Co2 O13W 2.069(2) .
Co2 O10 2.075(3) .
Co2 O7 2.094(3) .
Co2 N4 2.213(3) 2_556
Co2 N3 2.272(3) .
N1 C21 1.331(5) .
N1 C17 1.334(5) .
N2 C28 1.336(5) .
N2 C27 1.344(5) .
N2 Co1 2.136(3) 2_646
N3 C34 1.343(5) .
N3 C30 1.348(5) .
N4 C40 1.335(5) .
N4 C41 1.336(5) .
N4 Co2 2.213(3) 2_546
N5 O6 1.215(5) .
N5 O5 1.245(5) .
N5 C4 1.461(5) .
N6 O11 1.204(5) .
N6 O12 1.208(5) .
N6 C12 1.466(5) .
O1 C1 1.262(4) .
O2 C1 1.257(4) .
O3 C8 1.281(4) .
O4 C8 1.232(4) .
O7 C9 1.255(4) .
O8 C9 1.263(4) .
O9 C16 1.222(5) .
O10 C16 1.266(5) .
O13W H3W 0.8500 .
O13W H4W 0.8502 .
O14W H1W 0.8500 .
O14W H2W 0.8500 .
C1 C2 1.503(5) .
C2 C3 1.390(5) .
C2 C7 1.398(5) .
C3 C4 1.371(5) .
C3 H3A 0.9300 .
C4 C5 1.369(5) .
C5 C6 1.378(5) .
C5 H5A 0.9300 .
C6 C7 1.392(5) .
C6 H6A 0.9300 .
C7 C8 1.513(5) .
C9 C10 1.507(5) .
C10 C11 1.389(5) .
C10 C15 1.410(5) .
C11 C12 1.369(5) .
C11 H11A 0.9300 .
C12 C13 1.374(5) .
C13 C14 1.376(5) .
C13 H13B 0.9300 .
C14 C15 1.401(5) .
C14 H14B 0.9300 .
C15 C16 1.526(5) .
C17 C18 1.373(5) .
C17 H17A 0.9300 .
C18 C19 1.388(6) .
C18 H18A 0.9300 .
C19 C20 1.358(5) .
C19 C22 1.493(5) .
C20 C21 1.380(5) .
C20 H20A 0.9300 .
C21 H21A 0.9300 .
C22 C23 1.497(6) .
C22 H22A 0.9700 .
C22 H22B 0.9700 .
C23 C24 1.436(6) .
C23 H23A 0.9700 .
C23 H23B 0.9700 .
C24 C25 1.512(6) .
C24 H24A 0.9700 .
C24 H24B 0.9700 .
C25 C29 1.367(6) .
C25 C26 1.386(6) .
C26 C27 1.370(5) .
C26 H26A 0.9300 .
C27 H27A 0.9300 .
C28 C29 1.364(5) .
C28 H28A 0.9300 .
C29 H29A 0.9300 .
C30 C31 1.372(5) .
C30 H30A 0.9300 .
C31 C32 1.392(5) .
C31 H31A 0.9300 .
C32 C33 1.382(5) .
C32 C35 1.515(5) .
C33 C34 1.382(5) .
C33 H33A 0.9300 .
C34 H34A 0.9300 .
C35 C36 1.518(5) .
C35 H35A 0.9700 .
C35 H35B 0.9700 .
C36 C37 1.537(5) .
C36 H36A 0.9700 .
C36 H36B 0.9700 .
C37 C38 1.515(5) .
C37 H37A 0.9700 .
C37 H37B 0.9700 .
C38 C42 1.379(6) .
C38 C39 1.386(6) .
C39 C40 1.377(6) .
C39 H39A 0.9300 .
C40 H40A 0.9300 .
C41 C42 1.376(5) .
C41 H41A 0.9300 .
C42 H42A 0.9300 .

loop_
_geom_hbond_atom_site_label_D
_geom_hbond_atom_site_label_H
_geom_hbond_atom_site_label_A
_geom_hbond_distance_DH
_geom_hbond_distance_HA
_geom_hbond_distance_DA
_geom_hbond_angle_DHA
_geom_hbond_site_symmetry_A
O13W H3W O3 0.85 1.90 2.748(3) 171.4 1_455
O13W H3W O4 0.85 2.61 3.182(4) 125.6 1_455
O13W H4W O4 0.85 2.01 2.803(4) 154.3 3_677
O14W H2W O10 0.85 1.83 2.678(4) 173.3 1_655
O14W H2W O9 0.85 2.57 3.076(4) 119.5 1_655

loop_
_geom_torsion_atom_site_label_1
_geom_torsion_atom_site_label_2
_geom_torsion_atom_site_label_3
_geom_torsion_atom_site_label_4
_geom_torsion
_geom_torsion_site_symmetry_1
_geom_torsion_site_symmetry_2
_geom_torsion_site_symmetry_3
_geom_torsion_site_symmetry_4
O1 Co1 N1 C21 57.2(3) . . . .
O3 Co1 N1 C21 142.5(3) . . . .
O14W Co1 N1 C21 -130.0(3) . . . .
N2 Co1 N1 C21 -126.2(10) 2_656 . . .
O8 Co1 N1 C21 -33.4(3) . . . .
O1 Co1 N1 C17 -116.7(3) . . . .
O3 Co1 N1 C17 -31.5(3) . . . .
O14W Co1 N1 C17 56.0(3) . . . .
N2 Co1 N1 C17 59.8(12) 2_656 . . .
O8 Co1 N1 C17 152.7(3) . . . .
O2 Co2 N3 C34 44.2(3) . . . .
O13W Co2 N3 C34 -44.5(3) . . . .
O10 Co2 N3 C34 -137.6(3) . . . .
O7 Co2 N3 C34 137.0(3) . . . .
N4 Co2 N3 C34 -120.5(13) 2_556 . . .
O2 Co2 N3 C30 -128.6(3) . . . .
O13W Co2 N3 C30 142.6(3) . . . .
O10 Co2 N3 C30 49.5(3) . . . .
O7 Co2 N3 C30 -35.9(3) . . . .
N4 Co2 N3 C30 66.7(14) 2_556 . . .
O3 Co1 O1 C1 -82.1(3) . . . .
O14W Co1 O1 C1 -105.1(7) . . . .
N1 Co1 O1 C1 9.6(3) . . . .
N2 Co1 O1 C1 -170.0(3) 2_656 . . .
O8 Co1 O1 C1 104.1(3) . . . .
O13W Co2 O2 C1 -165.1(3) . . . .
O10 Co2 O2 C1 76.2(16) . . . .
O7 Co2 O2 C1 21.6(3) . . . .
N4 Co2 O2 C1 -75.8(3) 2_556 . . .
N3 Co2 O2 C1 105.5(3) . . . .
O1 Co1 O3 C8 15.1(3) . . . .
O14W Co1 O3 C8 -168.0(3) . . . .
N1 Co1 O3 C8 -81.9(3) . . . .
N2 Co1 O3 C8 104.5(3) 2_656 . . .
O8 Co1 O3 C8 66.6(8) . . . .
O2 Co2 O7 C9 -99.1(3) . . . .
O13W Co2 O7 C9 159.9(8) . . . .
O10 Co2 O7 C9 84.0(3) . . . .
N4 Co2 O7 C9 -2.7(3) 2_556 . . .
N3 Co2 O7 C9 172.5(3) . . . .
O1 Co1 O8 C9 -15.1(3) . . . .
O3 Co1 O8 C9 -66.3(8) . . . .
O14W Co1 O8 C9 168.8(3) . . . .
N1 Co1 O8 C9 82.1(3) . . . .
N2 Co1 O8 C9 -104.3(3) 2_656 . . .
O2 Co2 O10 C16 -71.7(16) . . . .
O13W Co2 O10 C16 169.8(3) . . . .
O7 Co2 O10 C16 -16.9(3) . . . .
N4 Co2 O10 C16 80.4(3) 2_556 . . .
N3 Co2 O10 C16 -101.1(3) . . . .
Co2 O2 C1 O1 32.0(5) . . . .
Co2 O2 C1 C2 -146.1(3) . . . .
Co1 O1 C1 O2 -126.5(3) . . . .
Co1 O1 C1 C2 51.5(4) . . . .
O2 C1 C2 C3 15.9(5) . . . .
O1 C1 C2 C3 -162.3(3) . . . .
O2 C1 C2 C7 -167.3(3) . . . .
O1 C1 C2 C7 14.6(5) . . . .
C7 C2 C3 C4 -5.4(6) . . . .
C1 C2 C3 C4 171.7(3) . . . .
C2 C3 C4 C5 3.7(6) . . . .
C2 C3 C4 N5 -175.5(4) . . . .
O6 N5 C4 C5 -7.7(6) . . . .
O5 N5 C4 C5 170.1(4) . . . .
O6 N5 C4 C3 171.5(4) . . . .
O5 N5 C4 C3 -10.6(6) . . . .
C3 C4 C5 C6 -0.3(6) . . . .
N5 C4 C5 C6 178.9(4) . . . .
C4 C5 C6 C7 -1.3(6) . . . .
C5 C6 C7 C2 -0.4(6) . . . .
C5 C6 C7 C8 177.9(4) . . . .
C3 C2 C7 C6 3.8(5) . . . .
C1 C2 C7 C6 -173.1(3) . . . .
C3 C2 C7 C8 -174.4(4) . . . .
C1 C2 C7 C8 8.8(6) . . . .
Co1 O3 C8 O4 -128.4(3) . . . .
Co1 O3 C8 C7 57.1(4) . . . .
C6 C7 C8 O4 -74.2(5) . . . .
C2 C7 C8 O4 104.0(4) . . . .
C6 C7 C8 O3 100.7(4) . . . .
C2 C7 C8 O3 -81.1(5) . . . .
Co2 O7 C9 O8 124.7(3) . . . .
Co2 O7 C9 C10 -53.1(4) . . . .
Co1 O8 C9 O7 -42.0(5) . . . .
Co1 O8 C9 C10 135.7(3) . . . .
O7 C9 C10 C11 164.8(3) . . . .
O8 C9 C10 C11 -13.1(5) . . . .
O7 C9 C10 C15 -11.8(5) . . . .
O8 C9 C10 C15 170.3(3) . . . .
C15 C10 C11 C12 3.1(5) . . . .
C9 C10 C11 C12 -173.6(3) . . . .
C10 C11 C12 C13 0.0(6) . . . .
C10 C11 C12 N6 179.0(3) . . . .
O11 N6 C12 C11 179.5(4) . . . .
O12 N6 C12 C11 3.3(6) . . . .
O11 N6 C12 C13 -1.4(6) . . . .
O12 N6 C12 C13 -177.7(4) . . . .
C11 C12 C13 C14 -2.7(6) . . . .
N6 C12 C13 C14 178.3(4) . . . .
C12 C13 C14 C15 2.2(6) . . . .
C13 C14 C15 C10 0.9(6) . . . .
C13 C14 C15 C16 -175.3(4) . . . .
C11 C10 C15 C14 -3.6(5) . . . .
C9 C10 C15 C14 173.0(3) . . . .
C11 C10 C15 C16 172.1(4) . . . .
C9 C10 C15 C16 -11.4(6) . . . .
Co2 O10 C16 O9 133.8(4) . . . .
Co2 O10 C16 C15 -51.1(5) . . . .
C14 C15 C16 O9 70.0(5) . . . .
C10 C15 C16 O9 -105.8(5) . . . .
C14 C15 C16 O10 -105.6(4) . . . .
C10 C15 C16 O10 78.6(5) . . . .
C21 N1 C17 C18 -0.9(6) . . . .
Co1 N1 C17 C18 173.4(3) . . . .
N1 C17 C18 C19 0.3(7) . . . .
C17 C18 C19 C20 0.6(7) . . . .
C17 C18 C19 C22 179.6(4) . . . .
C18 C19 C20 C21 -1.0(7) . . . .
C22 C19 C20 C21 180.0(4) . . . .
C17 N1 C21 C20 0.5(6) . . . .
Co1 N1 C21 C20 -173.6(3) . . . .
C19 C20 C21 N1 0.5(7) . . . .
C20 C19 C22 C23 -133.7(5) . . . .
C18 C19 C22 C23 47.4(7) . . . .
C19 C22 C23 C24 -175.2(5) . . . .
C22 C23 C24 C25 -178.0(5) . . . .
C23 C24 C25 C29 -149.2(5) . . . .
C23 C24 C25 C26 31.1(8) . . . .
C29 C25 C26 C27 1.8(6) . . . .
C24 C25 C26 C27 -178.5(4) . . . .
C28 N2 C27 C26 -2.0(6) . . . .
Co1 N2 C27 C26 173.7(3) 2_646 . . .
C25 C26 C27 N2 0.1(6) . . . .
C27 N2 C28 C29 2.1(6) . . . .
Co1 N2 C28 C29 -173.7(3) 2_646 . . .
N2 C28 C29 C25 -0.3(7) . . . .
C26 C25 C29 C28 -1.7(6) . . . .
C24 C25 C29 C28 178.6(4) . . . .
C34 N3 C30 C31 -0.4(6) . . . .
Co2 N3 C30 C31 173.0(3) . . . .
N3 C30 C31 C32 -1.5(6) . . . .
C30 C31 C32 C33 2.4(6) . . . .
C30 C31 C32 C35 -177.7(4) . . . .
C31 C32 C33 C34 -1.5(6) . . . .
C35 C32 C33 C34 178.6(4) . . . .
C30 N3 C34 C33 1.3(6) . . . .
Co2 N3 C34 C33 -171.9(3) . . . .
C32 C33 C34 N3 -0.4(6) . . . .
C33 C32 C35 C36 -16.8(6) . . . .
C31 C32 C35 C36 163.3(4) . . . .
C32 C35 C36 C37 -177.3(4) . . . .
C35 C36 C37 C38 178.2(4) . . . .
C36 C37 C38 C42 95.7(5) . . . .
C36 C37 C38 C39 -86.2(5) . . . .
C42 C38 C39 C40 -3.3(7) . . . .
C37 C38 C39 C40 178.5(4) . . . .
C41 N4 C40 C39 1.3(6) . . . .
Co2 N4 C40 C39 -169.8(4) 2_546 . . .
C38 C39 C40 N4 2.0(7) . . . .
C40 N4 C41 C42 -3.3(6) . . . .
Co2 N4 C41 C42 167.0(3) 2_546 . . .
N4 C41 C42 C38 2.0(6) . . . .
C39 C38 C42 C41 1.5(6) . . . .
C37 C38 C42 C41 179.7(4) . . . .
